data_7215765
loop_
_publ_author_name
'Ma\/lecka, Magdalena'
'Budzisz, Elzbieta'

_publ_section_title
;
 A structural framework of biologically active coumarin derivatives:
 crystal structure and Hirshfeld surface analysis
;
_journal_issue 29
_journal_name_full CrystEngComm
_journal_page_first 6654
_journal_paper_doi 10.1039/c4ce00499j
_journal_volume 16
_journal_year 2014
_chemical_formula_moiety 'C16 H15 N3 O3'
_chemical_formula_sum 'C16 H15 N3 O3'
_chemical_formula_weight 297.31
_chemical_name_systematic
; 
  4-hydroxy-3-[(2-imidazol-1-yl-ethylimino)-methyl]-chromen-2-one
;
_space_group_IT_number 14
_symmetry_cell_setting monoclinic
_symmetry_space_group_name_Hall '-P 2ybc'
_symmetry_space_group_name_H-M 'P 1 21/c 1'
_atom_sites_solution_hydrogens geom
_atom_sites_solution_primary direct
_atom_sites_solution_secondary difmap
_audit_creation_method SHELXL-97
_cell_angle_alpha 90.00
_cell_angle_beta 117.06(2)
_cell_angle_gamma 90.00
_cell_formula_units_Z 4
_cell_length_a 8.166(3)
_cell_length_b 17.642(3)
_cell_length_c 10.775(4)
_cell_measurement_reflns_used 54389
_cell_measurement_temperature 100(2)
_cell_measurement_theta_max 21.72
_cell_measurement_theta_min 1.95
_cell_volume 1382.4(8)
_computing_cell_refinement 'XDS (Kabsch, 1993)'
_computing_data_collection 'MarCCD (Paulmann & Morgenroth, 2006)'
_computing_data_reduction 'XDS (Kabsch, 1993)'
_computing_molecular_graphics 'PLATON (Spek, 2006)'
_computing_publication_material 'PLATON (Spek, 2006)'
_computing_structure_refinement 'SHELXL-97 (Sheldrick, 1997)'
_computing_structure_solution 'SHELXS-97 (Sheldrick, 1997)'
_diffrn_ambient_temperature 100(2)
_diffrn_detector_type 'MarCCD detector'
_diffrn_measured_fraction_theta_full 0.982
_diffrn_measured_fraction_theta_max 0.982
_diffrn_measurement_device_type 'Huber diffractometer'
_diffrn_measurement_method '\f scan'
_diffrn_radiation_source synchrotron
_diffrn_radiation_type synchrotron
_diffrn_radiation_wavelength 0.60000
_diffrn_reflns_av_R_equivalents 0.0307
_diffrn_reflns_av_sigmaI/netI 0.0092
_diffrn_reflns_limit_h_max 10
_diffrn_reflns_limit_h_min -10
_diffrn_reflns_limit_k_max 21
_diffrn_reflns_limit_k_min -21
_diffrn_reflns_limit_l_max 13
_diffrn_reflns_limit_l_min -13
_diffrn_reflns_number 54389
_diffrn_reflns_theta_full 21.72
_diffrn_reflns_theta_max 21.72
_diffrn_reflns_theta_min 1.95
_exptl_absorpt_coefficient_mu 0.097
_exptl_absorpt_correction_type none
_exptl_crystal_colour colourless
_exptl_crystal_density_diffrn 1.429
_exptl_crystal_density_method 'not measured'
_exptl_crystal_description block
_exptl_crystal_F_000 592
_exptl_crystal_size_max 0.25
_exptl_crystal_size_mid 0.2
_exptl_crystal_size_min 0.2
_refine_diff_density_max 0.269
_refine_diff_density_min -0.296
_refine_diff_density_rms 0.047
_refine_ls_extinction_method none
_refine_ls_goodness_of_fit_ref 1.031
_refine_ls_hydrogen_treatment mixed
_refine_ls_matrix_type full
_refine_ls_number_parameters 203
_refine_ls_number_reflns 2668
_refine_ls_number_restraints 0
_refine_ls_restrained_S_all 1.031
_refine_ls_R_factor_all 0.0366
_refine_ls_R_factor_gt 0.0355
_refine_ls_shift/su_max 0.000
_refine_ls_shift/su_mean 0.000
_refine_ls_structure_factor_coef Fsqd
_refine_ls_weighting_details 'calc w=1/[\s^2^(Fo^2^)+(0.0584P)^2^+0.5869P] where P=(Fo^2^+2Fc^2^)/3'
_refine_ls_weighting_scheme calc
_refine_ls_wR_factor_gt 0.0977
_refine_ls_wR_factor_ref 0.0986
_reflns_number_gt 2528
_reflns_number_total 2668
_reflns_threshold_expression >2sigma(I)
_cod_data_source_file c4ce00499j2.cif
_cod_data_source_block shelxl
_cod_depositor_comments 'Adding full bibliography for 7215763--7215765.cif.'
_cod_original_cell_volume 1382.3(7)
_cod_database_code 7215765

loop_
_symmetry_equiv_pos_as_xyz
'x, y, z'
'-x, y+1/2, -z+1/2'
'-x, -y, -z'
'x, -y-1/2, z-1/2'

loop_
_atom_site_label
_atom_site_type_symbol
_atom_site_fract_x
_atom_site_fract_y
_atom_site_fract_z
_atom_site_U_iso_or_equiv
_atom_site_adp_type
_atom_site_occupancy
_atom_site_symmetry_multiplicity
_atom_site_calc_flag
_atom_site_refinement_flags
O1 O 0.15568(12) -0.06919(5) -0.17849(9) 0.0202(2) Uani 1 1 d .
O2 O 0.13596(12) -0.06689(5) 0.01851(10) 0.0233(2) Uani 1 1 d .
O4 O 0.40822(11) 0.13969(5) -0.10287(9) 0.0186(2) Uani 1 1 d .
N1 N 0.37247(13) 0.14369(6) 0.13985(10) 0.0158(2) Uani 1 1 d .
N2 N -0.07944(12) 0.26576(5) 0.17319(9) 0.0131(2) Uani 1 1 d .
N3 N -0.37254(13) 0.26799(6) 0.13319(10) 0.0169(2) Uani 1 1 d .
C2 C 0.18780(15) -0.03277(6) -0.05535(12) 0.0173(2) Uani 1 1 d .
C3 C 0.27694(15) 0.04105(6) -0.02864(12) 0.0154(2) Uani 1 1 d .
C4 C 0.33272(14) 0.07624(6) -0.12461(12) 0.0145(2) Uani 1 1 d .
C5 C 0.33613(15) 0.06052(7) -0.35661(12) 0.0179(3) Uani 1 1 d .
H5 H 0.3930 0.1087 -0.3454 0.022 Uiso 1 1 calc R
C6 C 0.29729(16) 0.01790(7) -0.47493(13) 0.0216(3) Uani 1 1 d .
H6 H 0.3274 0.0370 -0.5444 0.026 Uiso 1 1 calc R
C7 C 0.21362(17) -0.05334(7) -0.49217(13) 0.0236(3) Uani 1 1 d .
H7 H 0.1878 -0.0824 -0.5732 0.028 Uiso 1 1 calc R
C8 C 0.16815(16) -0.08173(7) -0.39150(13) 0.0220(3) Uani 1 1 d .
H8 H 0.1116 -0.1300 -0.4029 0.026 Uiso 1 1 calc R
C9 C 0.20698(15) -0.03802(6) -0.27314(12) 0.0160(2) Uani 1 1 d .
C10 C 0.29194(14) 0.03282(6) -0.25326(12) 0.0146(2) Uani 1 1 d .
C31 C 0.29978(15) 0.07679(6) 0.09512(12) 0.0160(2) Uani 1 1 d .
H31 H 0.2584 0.0497 0.1518 0.019 Uiso 1 1 calc R
C32 C 0.39337(15) 0.17690(7) 0.27267(12) 0.0179(3) Uani 1 1 d .
H32B H 0.4611 0.2254 0.2890 0.022 Uiso 1 1 calc R
H32A H 0.4684 0.1421 0.3499 0.022 Uiso 1 1 calc R
C33 C 0.21046(15) 0.19151(6) 0.27572(12) 0.0153(2) Uani 1 1 d .
H33A H 0.1459 0.1427 0.2657 0.018 Uiso 1 1 calc R
H33B H 0.2352 0.2135 0.3671 0.018 Uiso 1 1 calc R
C34 C 0.08588(15) 0.24533(7) 0.15989(12) 0.0161(2) Uani 1 1 d .
H34B H 0.1552 0.2919 0.1632 0.019 Uiso 1 1 calc R
H34A H 0.0491 0.2208 0.0684 0.019 Uiso 1 1 calc R
C35 C -0.25386(15) 0.24076(6) 0.09212(11) 0.0149(2) Uani 1 1 d .
H35 H -0.2867 0.2076 0.0150 0.018 Uiso 1 1 calc R
C36 C -0.26742(16) 0.31290(6) 0.24757(12) 0.0156(2) Uani 1 1 d .
H36 H -0.3143 0.3404 0.3003 0.019 Uiso 1 1 calc R
C37 C -0.08712(15) 0.31212(6) 0.27413(11) 0.0143(2) Uani 1 1 d .
H37 H 0.0124 0.3380 0.3468 0.017 Uiso 1 1 calc R
H1 H 0.422(2) 0.1713(10) 0.0902(18) 0.035(4) Uiso 1 1 d .

loop_
_atom_site_aniso_label
_atom_site_aniso_U_11
_atom_site_aniso_U_22
_atom_site_aniso_U_33
_atom_site_aniso_U_23
_atom_site_aniso_U_13
_atom_site_aniso_U_12
O1 0.0219(4) 0.0148(4) 0.0246(5) -0.0008(3) 0.0113(4) -0.0031(3)
O2 0.0256(5) 0.0189(4) 0.0294(5) 0.0066(3) 0.0158(4) 0.0018(3)
O4 0.0181(4) 0.0168(4) 0.0203(4) -0.0026(3) 0.0082(3) -0.0042(3)
N1 0.0128(5) 0.0196(5) 0.0154(5) -0.0005(4) 0.0068(4) 0.0006(4)
N2 0.0128(5) 0.0145(5) 0.0119(4) -0.0007(3) 0.0055(4) 0.0005(3)
N3 0.0143(5) 0.0214(5) 0.0147(5) -0.0003(4) 0.0062(4) 0.0001(4)
C2 0.0141(5) 0.0167(6) 0.0204(6) 0.0035(4) 0.0074(5) 0.0049(4)
C3 0.0119(5) 0.0162(5) 0.0168(5) 0.0015(4) 0.0054(4) 0.0042(4)
C4 0.0085(5) 0.0150(5) 0.0171(6) -0.0001(4) 0.0033(4) 0.0023(4)
C5 0.0125(5) 0.0215(6) 0.0194(6) -0.0004(4) 0.0069(5) 0.0012(4)
C6 0.0168(6) 0.0295(6) 0.0191(6) -0.0003(5) 0.0087(5) 0.0049(5)
C7 0.0186(6) 0.0289(7) 0.0192(6) -0.0085(5) 0.0050(5) 0.0059(5)
C8 0.0161(6) 0.0177(6) 0.0275(7) -0.0068(5) 0.0059(5) 0.0002(4)
C9 0.0113(5) 0.0157(5) 0.0197(6) -0.0001(4) 0.0059(4) 0.0021(4)
C10 0.0085(5) 0.0157(5) 0.0173(6) -0.0006(4) 0.0040(4) 0.0017(4)
C31 0.0112(5) 0.0183(6) 0.0176(6) 0.0036(4) 0.0059(4) 0.0036(4)
C32 0.0131(5) 0.0246(6) 0.0146(5) -0.0037(4) 0.0049(4) 0.0006(4)
C33 0.0136(5) 0.0175(5) 0.0153(5) -0.0007(4) 0.0071(4) 0.0001(4)
C34 0.0141(5) 0.0212(6) 0.0152(5) 0.0000(4) 0.0085(4) 0.0014(4)
C35 0.0144(5) 0.0158(5) 0.0127(5) -0.0010(4) 0.0045(4) -0.0004(4)
C36 0.0184(6) 0.0168(5) 0.0129(5) 0.0007(4) 0.0085(4) 0.0018(4)
C37 0.0162(5) 0.0148(5) 0.0113(5) -0.0016(4) 0.0058(4) -0.0014(4)

loop_
_atom_type_symbol
_atom_type_description
_atom_type_scat_dispersion_real
_atom_type_scat_dispersion_imag
_atom_type_scat_source
C C 0.0033 0.0016 'International Tables Vol C Tables 4.2.6.8 and 6.1.1.4'
H H 0.0000 0.0000 'International Tables Vol C Tables 4.2.6.8 and 6.1.1.4'
N N 0.0061 0.0033 'International Tables Vol C Tables 4.2.6.8 and 6.1.1.4'
O O 0.0106 0.0060 'International Tables Vol C Tables 4.2.6.8 and 6.1.1.4'

loop_
_geom_angle_atom_site_label_1
_geom_angle_atom_site_label_2
_geom_angle_atom_site_label_3
_geom_angle
C9 O1 C2 122.21(9)
C31 N1 C32 123.01(10)
C31 N1 H1 119.9(11)
C32 N1 H1 117.0(11)
C35 N2 C37 106.69(9)
C35 N2 C34 126.77(10)
C37 N2 C34 126.50(9)
C35 N3 C36 104.65(10)
O2 C2 O1 115.19(11)
O2 C2 C3 127.21(11)
O1 C2 C3 117.60(10)
C31 C3 C4 122.39(11)
C31 C3 C2 115.25(10)
C4 C3 C2 122.33(10)
O4 C4 C3 122.72(10)
O4 C4 C10 121.36(10)
C3 C4 C10 115.91(10)
C6 C5 C10 120.41(11)
C6 C5 H5 119.8
C10 C5 H5 119.8
C5 C6 C7 120.11(12)
C5 C6 H6 119.9
C7 C6 H6 119.9
C8 C7 C6 120.45(11)
C8 C7 H7 119.8
C6 C7 H7 119.8
C7 C8 C9 118.88(11)
C7 C8 H8 120.6
C9 C8 H8 120.6
O1 C9 C8 115.79(11)
O1 C9 C10 122.61(10)
C8 C9 C10 121.60(11)
C9 C10 C5 118.55(11)
C9 C10 C4 119.33(10)
C5 C10 C4 122.13(10)
N1 C31 C3 126.44(11)
N1 C31 H31 116.8
C3 C31 H31 116.8
N1 C32 C33 113.72(9)
N1 C32 H32B 108.8
C33 C32 H32B 108.8
N1 C32 H32A 108.8
C33 C32 H32A 108.8
H32B C32 H32A 107.7
C34 C33 C32 112.35(9)
C34 C33 H33A 109.1
C32 C33 H33A 109.1
C34 C33 H33B 109.1
C32 C33 H33B 109.1
H33A C33 H33B 107.9
N2 C34 C33 111.91(9)
N2 C34 H34B 109.2
C33 C34 H34B 109.2
N2 C34 H34A 109.2
C33 C34 H34A 109.2
H34B C34 H34A 107.9
N3 C35 N2 112.26(10)
N3 C35 H35 123.9
N2 C35 H35 123.9
C37 C36 N3 110.67(10)
C37 C36 H36 124.7
N3 C36 H36 124.7
C36 C37 N2 105.72(10)
C36 C37 H37 127.1
N2 C37 H37 127.1

loop_
_geom_bond_atom_site_label_1
_geom_bond_atom_site_label_2
_geom_bond_distance
O1 C9 1.3809(15)
O1 C2 1.3875(15)
O2 C2 1.2171(15)
O4 C4 1.2477(14)
N1 C31 1.3103(16)
N1 C32 1.4827(15)
N1 H1 0.937(18)
N2 C35 1.3617(15)
N2 C37 1.3849(14)
N2 C34 1.4660(15)
N3 C35 1.3252(15)
N3 C36 1.3859(15)
C2 C3 1.4554(16)
C3 C31 1.4088(17)
C3 C4 1.4459(16)
C4 C10 1.4829(16)
C5 C6 1.3869(17)
C5 C10 1.4053(17)
C5 H5 0.9500
C6 C7 1.4020(19)
C6 H6 0.9500
C7 C8 1.390(2)
C7 H7 0.9500
C8 C9 1.3977(17)
C8 H8 0.9500
C9 C10 1.3978(16)
C31 H31 0.9500
C32 C33 1.5308(16)
C32 H32B 0.9900
C32 H32A 0.9900
C33 C34 1.5293(16)
C33 H33A 0.9900
C33 H33B 0.9900
C34 H34B 0.9900
C34 H34A 0.9900
C35 H35 0.9500
C36 C37 1.3661(17)
C36 H36 0.9500
C37 H37 0.9500
